data_4327726
loop_
_publ_author_name
'Hiroyuki Nitadori'
'Takeshi Takahashi'
'Akiko Inagaki'
'Munetaka Akita'

_publ_section_title
;
 Enhanced Photocatalytic Activity of \a-Methylstyrene Oligomerization
 through Effective Metal-to-Ligand Charge-Transfer Localization on the
 Bridging Ligand
;
_journal_name_full 'Inorganic Chemistry'
_journal_page_first 51
_journal_page_last 62
_journal_paper_doi 10.1021/ic200291t
_journal_volume 51
_journal_year 2012
_chemical_formula_sum 'C48 H62 B2 Br2 F8 N8 O Ru'
_chemical_formula_weight 1201.57
_chemical_name_systematic
; 
 ? 
;
_space_group_IT_number 2
_symmetry_cell_setting triclinic
_symmetry_space_group_name_Hall '-P 1'
_symmetry_space_group_name_H-M 'P -1'
_atom_sites_solution_hydrogens geom
_atom_sites_solution_primary direct
_atom_sites_solution_secondary difmap
_audit_creation_method SHELXL-97
_cell_angle_alpha 101.79(3)
_cell_angle_beta 106.73(3)
_cell_angle_gamma 109.361(14)
_cell_formula_units_Z 2
_cell_length_a 10.866(6)
_cell_length_b 16.183(9)
_cell_length_c 18.127(6)
_cell_measurement_temperature 213(2)
_cell_volume 2717(2)
_computing_structure_refinement 'SHELXL-97 (Sheldrick, 1997)'
_computing_structure_solution 'SHELXS-97 (Sheldrick, 1990)'
_diffrn_ambient_temperature 296(2)
_diffrn_measured_fraction_theta_full 0.854
_diffrn_measured_fraction_theta_max 0.854
_diffrn_radiation_monochromator graphite
_diffrn_radiation_source 'fine-focus sealed tube'
_diffrn_radiation_type MoK\a
_diffrn_radiation_wavelength 0.71075
_diffrn_reflns_av_R_equivalents 0.0941
_diffrn_reflns_av_sigmaI/netI 0.1749
_diffrn_reflns_limit_h_max 14
_diffrn_reflns_limit_h_min -14
_diffrn_reflns_limit_k_max 20
_diffrn_reflns_limit_k_min -20
_diffrn_reflns_limit_l_max 21
_diffrn_reflns_limit_l_min -21
_diffrn_reflns_number 17608
_diffrn_reflns_theta_full 27.48
_diffrn_reflns_theta_max 27.48
_diffrn_reflns_theta_min 3.03
_exptl_absorpt_coefficient_mu 1.829
_exptl_absorpt_correction_T_max 0.8382
_exptl_absorpt_correction_T_min 0.7111
_exptl_crystal_density_diffrn 1.469
_exptl_crystal_F_000 1220
_exptl_crystal_size_max 0.20
_exptl_crystal_size_mid 0.10
_exptl_crystal_size_min 0.10
_refine_diff_density_max 0.765
_refine_diff_density_min -0.658
_refine_diff_density_rms 0.100
_refine_ls_extinction_coef 0.0067(8)
_refine_ls_extinction_expression Fc^*^=kFc[1+0.001xFc^2^\l^3^/sin(2\q)]^-1/4^
_refine_ls_extinction_method SHELXL
_refine_ls_goodness_of_fit_ref 0.870
_refine_ls_hydrogen_treatment mixed
_refine_ls_matrix_type full
_refine_ls_number_parameters 619
_refine_ls_number_reflns 10628
_refine_ls_number_restraints 0
_refine_ls_restrained_S_all 0.870
_refine_ls_R_factor_all 0.2058
_refine_ls_R_factor_gt 0.0698
_refine_ls_shift/su_max 0.001
_refine_ls_shift/su_mean 0.000
_refine_ls_structure_factor_coef Fsqd
_refine_ls_weighting_details 'calc w=1/[\s^2^(Fo^2^)+(0.1010P)^2^+0.0000P] where P=(Fo^2^+2Fc^2^)/3'
_refine_ls_weighting_scheme calc
_refine_ls_wR_factor_gt 0.1656
_refine_ls_wR_factor_ref 0.2160
_reflns_number_gt 3662
_reflns_number_total 10628
_reflns_threshold_expression >2sigma(I)
_cod_data_source_file ic200291t_si_004.cif
_cod_data_source_block string
_cod_database_code 4327726

loop_
_symmetry_equiv_pos_as_xyz
'x, y, z'
'-x, -y, -z'

loop_
_atom_site_label
_atom_site_type_symbol
_atom_site_fract_x
_atom_site_fract_y
_atom_site_fract_z
_atom_site_U_iso_or_equiv
_atom_site_adp_type
_atom_site_occupancy
_atom_site_symmetry_multiplicity
_atom_site_calc_flag
_atom_site_refinement_flags
Ru1 Ru 0.66243(8) 0.89047(5) 0.16545(5) 0.0585(3) Uani 1 1 d .
N1 N 0.6822(7) 0.7706(5) 0.1239(4) 0.0610(19) Uani 1 1 d .
N2 N 0.5515(7) 0.8074(5) 0.2141(4) 0.0590(19) Uani 1 1 d .
N3 N 0.8445(8) 0.9408(5) 0.2688(4) 0.064(2) Uani 1 1 d .
N4 N 0.6601(8) 1.0104(5) 0.2274(4) 0.0606(19) Uani 1 1 d .
N5 N 0.7586(7) 0.9628(5) 0.1029(4) 0.064(2) Uani 1 1 d .
N6 N 0.4929(7) 0.8528(4) 0.0590(4) 0.0549(18) Uani 1 1 d .
N7 N 0.7071(8) 0.9954(5) -0.0235(5) 0.070(2) Uani 1 1 d .
N8 N 0.4300(8) 0.8745(5) -0.0712(5) 0.072(2) Uani 1 1 d .
Br1 Br 1.13201(11) 1.14657(7) 0.10976(7) 0.0843(4) Uani 1 1 d .
Br2 Br 0.06602(11) 0.69613(7) -0.06755(7) 0.0852(4) Uani 1 1 d .
C1 C 0.7500(10) 0.7551(6) 0.0745(5) 0.065(2) Uani 1 1 d .
H1 H 0.7753 0.7975 0.0479 0.077 Uiso 1 1 calc R
C2 C 0.7843(10) 0.6791(7) 0.0609(6) 0.074(3) Uani 1 1 d .
H2 H 0.8339 0.6724 0.0276 0.088 Uiso 1 1 calc R
C3 C 0.7442(10) 0.6156(6) 0.0969(6) 0.068(3) Uani 1 1 d .
C4 C 0.6672(10) 0.6276(6) 0.1442(6) 0.072(3) Uani 1 1 d .
H4 H 0.6361 0.5833 0.1680 0.086 Uiso 1 1 calc R
C5 C 0.6359(9) 0.7047(6) 0.1564(6) 0.060(2) Uani 1 1 d .
C6 C 0.5559(10) 0.7241(6) 0.2053(6) 0.067(3) Uani 1 1 d .
C7 C 0.4785(10) 0.6570(7) 0.2335(6) 0.076(3) Uani 1 1 d .
H7 H 0.4815 0.5991 0.2238 0.092 Uiso 1 1 calc R
C8 C 0.3965(11) 0.6785(8) 0.2766(7) 0.080(3) Uani 1 1 d .
C9 C 0.3960(10) 0.7668(7) 0.2855(6) 0.075(3) Uani 1 1 d .
H9 H 0.3426 0.7848 0.3119 0.090 Uiso 1 1 calc R
C10 C 0.4737(10) 0.8265(7) 0.2557(6) 0.069(3) Uani 1 1 d .
H10 H 0.4728 0.8850 0.2648 0.083 Uiso 1 1 calc R
C11 C 0.9319(10) 0.8989(7) 0.2865(6) 0.069(3) Uani 1 1 d .
H11 H 0.9065 0.8397 0.2521 0.083 Uiso 1 1 calc R
C12 C 1.0558(10) 0.9394(7) 0.3528(6) 0.073(3) Uani 1 1 d .
H12 H 1.1131 0.9077 0.3618 0.087 Uiso 1 1 calc R
C13 C 1.0981(10) 1.0257(7) 0.4064(6) 0.069(3) Uani 1 1 d .
C14 C 1.0073(10) 1.0703(7) 0.3898(6) 0.071(3) Uani 1 1 d .
H14 H 1.0300 1.1286 0.4248 0.085 Uiso 1 1 calc R
C15 C 0.8847(9) 1.0267(6) 0.3212(6) 0.062(2) Uani 1 1 d .
C16 C 0.7793(10) 1.0668(6) 0.2966(6) 0.060(2) Uani 1 1 d .
C17 C 0.7978(12) 1.1536(7) 0.3396(6) 0.078(3) Uani 1 1 d .
H17 H 0.8812 1.1916 0.3846 0.093 Uiso 1 1 calc R
C18 C 0.6893(12) 1.1861(7) 0.3155(6) 0.076(3) Uani 1 1 d .
C19 C 0.5698(11) 1.1256(7) 0.2484(6) 0.070(3) Uani 1 1 d .
H19 H 0.4946 1.1421 0.2315 0.084 Uiso 1 1 calc R
C20 C 0.5590(10) 1.0422(6) 0.2060(6) 0.066(3) Uani 1 1 d .
H20 H 0.4775 1.0048 0.1597 0.079 Uiso 1 1 calc R
C21 C 0.8969(9) 1.0205(6) 0.1256(6) 0.062(2) Uani 1 1 d .
H21 H 0.9611 1.0294 0.1764 0.074 Uiso 1 1 calc R
C22 C 0.9447(9) 1.0654(6) 0.0776(6) 0.062(2) Uani 1 1 d .
C23 C 0.8428(10) 1.0516(6) 0.0007(6) 0.072(3) Uani 1 1 d .
H23 H 0.8719 1.0827 -0.0332 0.086 Uiso 1 1 calc R
C24 C 0.6703(9) 0.9532(6) 0.0266(6) 0.057(2) Uani 1 1 d .
C25 C 0.5226(9) 0.8914(6) 0.0034(5) 0.058(2) Uani 1 1 d .
C26 C 0.3565(10) 0.7944(6) 0.0374(6) 0.065(2) Uani 1 1 d .
H26 H 0.3307 0.7670 0.0742 0.077 Uiso 1 1 calc R
C27 C 0.2535(10) 0.7744(6) -0.0387(6) 0.062(2) Uani 1 1 d .
C28 C 0.2972(9) 0.8160(7) -0.0890(7) 0.075(3) Uani 1 1 d .
H28 H 0.2301 0.8030 -0.1401 0.090 Uiso 1 1 calc R
C29 C 0.7815(12) 0.5309(7) 0.0863(8) 0.086(3) Uani 1 1 d .
C30 C 0.6493(16) 0.4473(8) 0.0245(9) 0.164(7) Uani 1 1 d .
H30A H 0.5803 0.4308 0.0483 0.197 Uiso 1 1 calc R
H30B H 0.6729 0.3960 0.0092 0.197 Uiso 1 1 calc R
H30C H 0.6113 0.4625 -0.0230 0.197 Uiso 1 1 calc R
C31 C 0.8957(18) 0.5455(10) 0.0508(10) 0.149(6) Uani 1 1 d .
H31A H 0.9161 0.4918 0.0428 0.179 Uiso 1 1 calc R
H31B H 0.9798 0.5990 0.0879 0.179 Uiso 1 1 calc R
H31C H 0.8628 0.5549 -0.0006 0.179 Uiso 1 1 calc R
C32 C 0.8262(13) 0.5086(8) 0.1657(8) 0.112(4) Uani 1 1 d .
H32A H 0.7488 0.4926 0.1834 0.134 Uiso 1 1 calc R
H32B H 0.9055 0.5620 0.2072 0.134 Uiso 1 1 calc R
H32C H 0.8521 0.4573 0.1561 0.134 Uiso 1 1 calc R
C33 C 0.3115(12) 0.6063(8) 0.3062(7) 0.088(3) Uani 1 1 d .
C34 C 0.2073(12) 0.5196(8) 0.2368(7) 0.114(4) Uani 1 1 d .
H34A H 0.1511 0.4774 0.2568 0.137 Uiso 1 1 calc R
H34B H 0.2569 0.4910 0.2123 0.137 Uiso 1 1 calc R
H34C H 0.1470 0.5347 0.1968 0.137 Uiso 1 1 calc R
C35 C 0.4193(14) 0.5869(9) 0.3680(8) 0.122(5) Uani 1 1 d .
H35A H 0.3703 0.5392 0.3862 0.146 Uiso 1 1 calc R
H35B H 0.4797 0.6426 0.4139 0.146 Uiso 1 1 calc R
H35C H 0.4753 0.5668 0.3425 0.146 Uiso 1 1 calc R
C36 C 0.2316(15) 0.6470(9) 0.3496(8) 0.127(5) Uani 1 1 d .
H36A H 0.1929 0.6068 0.3772 0.152 Uiso 1 1 calc R
H36B H 0.1565 0.6522 0.3100 0.152 Uiso 1 1 calc R
H36C H 0.2956 0.7073 0.3887 0.152 Uiso 1 1 calc R
C37 C 1.2418(11) 1.0755(7) 0.4807(6) 0.077(3) Uani 1 1 d .
C38 C 1.2833(14) 1.0060(9) 0.5113(8) 0.134(5) Uani 1 1 d .
H38A H 1.2091 0.9676 0.5239 0.161 Uiso 1 1 calc R
H38B H 1.3685 1.0377 0.5596 0.161 Uiso 1 1 calc R
H38C H 1.2990 0.9680 0.4701 0.161 Uiso 1 1 calc R
C39 C 1.3508(12) 1.1276(11) 0.4541(8) 0.153(7) Uani 1 1 d .
H39A H 1.3427 1.1841 0.4507 0.184 Uiso 1 1 calc R
H39B H 1.3378 1.0906 0.4015 0.184 Uiso 1 1 calc R
H39C H 1.4428 1.1420 0.4928 0.184 Uiso 1 1 calc R
C40 C 1.2326(12) 1.1354(9) 0.5525(6) 0.113(4) Uani 1 1 d .
H40A H 1.1602 1.0982 0.5670 0.136 Uiso 1 1 calc R
H40B H 1.2101 1.1840 0.5383 0.136 Uiso 1 1 calc R
H40C H 1.3217 1.1621 0.5980 0.136 Uiso 1 1 calc R
C41 C 0.7136(13) 1.2857(8) 0.3581(7) 0.091(3) Uani 1 1 d .
C42 C 0.5819(17) 1.2886(9) 0.3638(9) 0.142(6) Uani 1 1 d .
H42A H 0.5090 1.2638 0.3101 0.171 Uiso 1 1 calc R
H42B H 0.5985 1.3518 0.3887 0.171 Uiso 1 1 calc R
H42C H 0.5526 1.2523 0.3964 0.171 Uiso 1 1 calc R
C43 C 0.7692(19) 1.3477(9) 0.3126(10) 0.169(7) Uani 1 1 d .
H43A H 0.8611 1.3516 0.3165 0.203 Uiso 1 1 calc R
H43B H 0.7759 1.4086 0.3360 0.203 Uiso 1 1 calc R
H43C H 0.7061 1.3224 0.2562 0.203 Uiso 1 1 calc R
C44 C 0.828(2) 1.3285(10) 0.4435(8) 0.198(10) Uani 1 1 d .
H44A H 0.9170 1.3352 0.4405 0.238 Uiso 1 1 calc R
H44B H 0.8052 1.2890 0.4751 0.238 Uiso 1 1 calc R
H44C H 0.8328 1.3884 0.4691 0.238 Uiso 1 1 calc R
O1 O 0.1704(13) 0.3308(8) 0.4778(8) 0.175(4) Uiso 1 1 d .
C45 C 0.215(2) 0.3593(14) 0.4136(13) 0.190(8) Uiso 1 1 d .
C46 C 0.145(2) 0.2814(14) 0.3229(13) 0.197(8) Uiso 1 1 d .
C47 C 0.213(2) 0.3961(16) 0.5602(15) 0.209(9) Uiso 1 1 d .
C48 C 0.161(2) 0.3508(14) 0.6104(12) 0.197(8) Uiso 1 1 d .
B1 B 0.414(3) 0.3698(18) 0.1683(13) 0.151(9) Uani 1 1 d .
B2 B 0.1728(14) 0.8792(11) 0.1983(9) 0.083(4) Uani 1 1 d .
F1 F 0.4353(12) 0.3057(7) 0.1373(7) 0.200(6) Uani 1 1 d .
F2 F 0.332(2) 0.3996(11) 0.1237(7) 0.337(12) Uani 1 1 d .
F3 F 0.5333(11) 0.4537(6) 0.2210(7) 0.188(4) Uani 1 1 d .
F4 F 0.3548(13) 0.3560(8) 0.2285(9) 0.237(6) Uani 1 1 d .
F5 F 0.2269(7) 0.8558(5) 0.1413(4) 0.114(2) Uani 1 1 d .
F6 F 0.0802(7) 0.9157(5) 0.1664(4) 0.113(2) Uani 1 1 d .
F7 F 0.2844(8) 0.9439(5) 0.2679(5) 0.131(3) Uani 1 1 d .
F8 F 0.1054(7) 0.8057(5) 0.2203(4) 0.112(2) Uani 1 1 d .

loop_
_atom_site_aniso_label
_atom_site_aniso_U_11
_atom_site_aniso_U_22
_atom_site_aniso_U_33
_atom_site_aniso_U_23
_atom_site_aniso_U_13
_atom_site_aniso_U_12
Ru1 0.0478(5) 0.0487(5) 0.0678(5) 0.0169(3) 0.0143(4) 0.0154(3)
N1 0.051(5) 0.057(5) 0.058(5) 0.016(4) 0.016(4) 0.009(4)
N2 0.051(5) 0.044(4) 0.068(5) 0.014(3) 0.013(4) 0.015(4)
N3 0.073(6) 0.051(5) 0.060(5) 0.013(4) 0.028(4) 0.017(4)
N4 0.046(4) 0.053(4) 0.058(5) 0.012(3) 0.008(4) 0.007(4)
N5 0.043(4) 0.054(5) 0.069(5) 0.008(4) 0.001(4) 0.014(4)
N6 0.049(4) 0.042(4) 0.068(5) 0.014(3) 0.025(4) 0.012(3)
N7 0.053(5) 0.062(5) 0.088(6) 0.027(4) 0.022(4) 0.016(4)
N8 0.053(5) 0.059(5) 0.087(6) 0.025(4) 0.013(4) 0.014(4)
Br1 0.0554(7) 0.0705(7) 0.1135(9) 0.0317(6) 0.0280(6) 0.0135(5)
Br2 0.0528(6) 0.0633(7) 0.1099(9) 0.0178(6) 0.0153(6) 0.0097(5)
C1 0.067(6) 0.065(6) 0.054(6) 0.022(5) 0.018(5) 0.021(5)
C2 0.068(7) 0.066(7) 0.101(8) 0.029(6) 0.037(6) 0.039(6)
C3 0.058(6) 0.057(6) 0.077(7) 0.016(5) 0.019(5) 0.020(5)
C4 0.065(7) 0.055(6) 0.080(7) 0.020(5) 0.016(5) 0.019(5)
C5 0.046(5) 0.054(6) 0.069(6) 0.014(5) 0.012(5) 0.019(5)
C6 0.057(6) 0.057(6) 0.064(6) 0.015(5) 0.009(5) 0.014(5)
C7 0.066(7) 0.061(6) 0.083(7) 0.024(5) 0.011(6) 0.017(5)
C8 0.054(6) 0.091(8) 0.089(8) 0.038(6) 0.020(6) 0.024(6)
C9 0.059(6) 0.085(8) 0.077(7) 0.037(6) 0.027(5) 0.021(6)
C10 0.066(7) 0.075(7) 0.067(7) 0.027(5) 0.020(5) 0.031(6)
C11 0.057(6) 0.072(7) 0.078(7) 0.022(5) 0.021(5) 0.029(6)
C12 0.058(6) 0.075(7) 0.075(7) 0.018(5) 0.020(5) 0.025(5)
C13 0.049(6) 0.069(7) 0.069(7) 0.025(5) 0.013(5) 0.011(5)
C14 0.060(6) 0.064(6) 0.070(7) 0.019(5) 0.012(5) 0.017(5)
C15 0.048(5) 0.055(6) 0.078(7) 0.027(5) 0.022(5) 0.015(5)
C16 0.059(6) 0.049(5) 0.075(6) 0.022(5) 0.024(5) 0.025(5)
C17 0.082(8) 0.060(7) 0.081(7) 0.019(5) 0.030(6) 0.022(6)
C18 0.087(8) 0.063(7) 0.086(8) 0.022(6) 0.038(6) 0.038(6)
C19 0.070(7) 0.063(6) 0.072(7) 0.020(5) 0.019(5) 0.033(5)
C20 0.061(6) 0.056(6) 0.066(6) 0.010(5) 0.016(5) 0.020(5)
C21 0.050(5) 0.056(6) 0.077(7) 0.023(5) 0.018(5) 0.023(5)
C22 0.051(6) 0.049(5) 0.072(7) 0.014(5) 0.017(5) 0.013(4)
C23 0.068(7) 0.050(6) 0.100(8) 0.028(5) 0.046(6) 0.017(5)
C24 0.043(5) 0.052(5) 0.071(6) 0.019(5) 0.025(5) 0.014(4)
C25 0.045(5) 0.050(5) 0.061(6) 0.008(4) 0.006(4) 0.017(4)
C26 0.059(6) 0.051(5) 0.076(7) 0.012(5) 0.026(5) 0.020(5)
C27 0.053(6) 0.048(5) 0.071(7) 0.014(5) 0.014(5) 0.017(4)
C28 0.039(6) 0.067(7) 0.092(8) 0.016(6) 0.009(5) 0.011(5)
C29 0.083(8) 0.062(7) 0.112(9) 0.017(6) 0.030(7) 0.041(6)
C30 0.135(13) 0.079(9) 0.181(14) -0.038(9) -0.035(11) 0.062(9)
C31 0.222(19) 0.146(13) 0.204(17) 0.106(12) 0.143(16) 0.141(14)
C32 0.101(10) 0.100(9) 0.133(11) 0.046(8) 0.025(8) 0.054(8)
C33 0.082(8) 0.090(8) 0.088(8) 0.039(7) 0.040(7) 0.019(7)
C34 0.071(8) 0.091(9) 0.124(10) 0.029(8) 0.015(7) -0.009(7)
C35 0.111(11) 0.117(11) 0.128(11) 0.069(9) 0.044(9) 0.020(9)
C36 0.114(11) 0.111(10) 0.134(12) 0.045(9) 0.064(10) 0.005(9)
C37 0.066(7) 0.078(7) 0.079(8) 0.028(6) 0.021(6) 0.024(6)
C38 0.102(10) 0.113(11) 0.130(11) 0.022(9) -0.021(8) 0.045(9)
C39 0.050(7) 0.219(17) 0.115(11) 0.030(11) 0.024(7) -0.010(9)
C40 0.079(8) 0.146(12) 0.075(8) 0.003(7) -0.001(6) 0.047(8)
C41 0.098(9) 0.093(9) 0.086(9) 0.014(6) 0.036(7) 0.051(7)
C42 0.160(15) 0.116(11) 0.168(14) 0.021(10) 0.077(12) 0.082(11)
C43 0.24(2) 0.074(9) 0.221(18) 0.050(10) 0.154(17) 0.046(11)
C44 0.25(2) 0.151(14) 0.127(13) -0.036(11) -0.036(13) 0.146(15)
B1 0.18(2) 0.14(2) 0.096(16) 0.059(15) 0.044(15) 0.023(19)
B2 0.061(8) 0.111(11) 0.086(10) 0.030(8) 0.032(7) 0.043(8)
F1 0.192(10) 0.115(7) 0.216(11) -0.009(7) -0.009(8) 0.089(8)
F2 0.55(3) 0.330(17) 0.112(8) 0.007(9) -0.024(12) 0.33(2)
F3 0.169(9) 0.107(7) 0.263(12) 0.054(7) 0.105(9) 0.015(6)
F4 0.207(12) 0.158(10) 0.294(15) 0.099(10) 0.088(11) 0.007(8)
F5 0.111(5) 0.162(6) 0.106(5) 0.048(4) 0.055(4) 0.088(5)
F6 0.103(5) 0.137(6) 0.152(6) 0.082(5) 0.059(5) 0.083(5)
F7 0.092(5) 0.137(6) 0.121(6) -0.004(5) 0.025(5) 0.039(5)
F8 0.101(5) 0.113(5) 0.140(6) 0.063(5) 0.054(5) 0.046(4)

loop_
_atom_type_symbol
_atom_type_description
_atom_type_scat_dispersion_real
_atom_type_scat_dispersion_imag
_atom_type_scat_source
C C 0.0033 0.0016 'International Tables Vol C Tables 4.2.6.8 and 6.1.1.4'
H H 0.0000 0.0000 'International Tables Vol C Tables 4.2.6.8 and 6.1.1.4'
N N 0.0061 0.0033 'International Tables Vol C Tables 4.2.6.8 and 6.1.1.4'
B B 0.0013 0.0007 'International Tables Vol C Tables 4.2.6.8 and 6.1.1.4'
Br Br -0.2901 2.4595 'International Tables Vol C Tables 4.2.6.8 and 6.1.1.4'
F F 0.0171 0.0103 'International Tables Vol C Tables 4.2.6.8 and 6.1.1.4'
Ru Ru -1.2594 0.8363 'International Tables Vol C Tables 4.2.6.8 and 6.1.1.4'
O O 0.0106 0.0060 'International Tables Vol C Tables 4.2.6.8 and 6.1.1.4'

loop_
_geom_angle_atom_site_label_1
_geom_angle_atom_site_label_2
_geom_angle_atom_site_label_3
_geom_angle
N2 Ru1 N1 78.3(3)
N2 Ru1 N5 173.1(3)
N1 Ru1 N5 98.0(3)
N2 Ru1 N4 96.6(3)
N1 Ru1 N4 169.8(3)
N5 Ru1 N4 88.0(3)
N2 Ru1 N6 94.8(3)
N1 Ru1 N6 90.5(3)
N5 Ru1 N6 79.3(3)
N4 Ru1 N6 98.7(3)
N2 Ru1 N3 91.5(3)
N1 Ru1 N3 92.3(3)
N5 Ru1 N3 94.5(3)
N4 Ru1 N3 78.9(3)
N6 Ru1 N3 173.5(3)
C5 N1 C1 117.3(8)
C5 N1 Ru1 115.8(6)
C1 N1 Ru1 126.5(6)
C6 N2 C10 115.9(8)
C6 N2 Ru1 117.0(6)
C10 N2 Ru1 127.1(6)
C11 N3 C15 116.8(8)
C11 N3 Ru1 126.0(6)
C15 N3 Ru1 117.1(6)
C20 N4 C16 117.0(8)
C20 N4 Ru1 127.6(6)
C16 N4 Ru1 115.3(6)
C21 N5 C24 114.9(8)
C21 N5 Ru1 129.7(6)
C24 N5 Ru1 115.4(5)
C25 N6 C26 116.2(8)
C25 N6 Ru1 115.2(5)
C26 N6 Ru1 128.6(6)
C24 N7 C23 117.1(8)
C28 N8 C25 115.2(8)
N1 C1 C2 123.8(9)
C3 C2 C1 118.6(10)
C2 C3 C4 118.4(9)
C2 C3 C29 121.5(10)
C4 C3 C29 120.1(9)
C3 C4 C5 121.1(9)
N1 C5 C4 120.6(9)
N1 C5 C6 114.0(8)
C4 C5 C6 125.4(9)
N2 C6 C7 123.1(9)
N2 C6 C5 113.9(8)
C7 C6 C5 122.7(9)
C6 C7 C8 119.9(10)
C9 C8 C7 115.3(9)
C9 C8 C33 124.5(10)
C7 C8 C33 120.2(10)
C10 C9 C8 120.5(10)
N2 C10 C9 125.2(10)
N3 C11 C12 122.7(9)
C11 C12 C13 121.5(10)
C12 C13 C14 116.8(9)
C12 C13 C37 122.7(10)
C14 C13 C37 120.5(9)
C15 C14 C13 119.2(9)
N3 C15 C14 123.0(9)
N3 C15 C16 112.6(8)
C14 C15 C16 124.4(9)
N4 C16 C17 121.4(9)
N4 C16 C15 115.4(8)
C17 C16 C15 123.2(9)
C16 C17 C18 120.6(10)
C19 C18 C17 115.8(9)
C19 C18 C41 122.9(10)
C17 C18 C41 121.1(10)
C20 C19 C18 121.4(10)
N4 C20 C19 123.8(9)
C22 C21 N5 122.9(8)
C21 C22 C23 117.1(8)
C21 C22 Br1 122.8(7)
C23 C22 Br1 120.0(7)
N7 C23 C22 121.6(8)
N7 C24 N5 126.3(8)
N7 C24 C25 119.5(8)
N5 C24 C25 114.2(8)
N8 C25 N6 125.7(8)
N8 C25 C24 118.4(8)
N6 C25 C24 115.9(8)
N6 C26 C27 121.5(9)
C28 C27 C26 116.4(9)
C28 C27 Br2 122.0(7)
C26 C27 Br2 121.5(8)
N8 C28 C27 124.9(9)
C30 C29 C31 107.6(12)
C30 C29 C32 107.6(11)
C31 C29 C32 111.0(10)
C30 C29 C3 107.3(9)
C31 C29 C3 110.0(9)
C32 C29 C3 113.1(9)
C34 C33 C8 111.4(10)
C34 C33 C35 111.4(11)
C8 C33 C35 106.4(9)
C34 C33 C36 109.0(10)
C8 C33 C36 109.4(10)
C35 C33 C36 109.2(11)
C39 C37 C38 108.6(11)
C39 C37 C40 113.0(11)
C38 C37 C40 104.4(10)
C39 C37 C13 108.6(9)
C38 C37 C13 110.3(9)
C40 C37 C13 112.0(9)
C42 C41 C43 111.2(12)
C42 C41 C44 108.1(11)
C43 C41 C44 104.2(13)
C42 C41 C18 110.8(11)
C43 C41 C18 109.5(10)
C44 C41 C18 112.9(10)
C45 O1 C47 123.5(16)
O1 C45 C46 117.3(16)
C48 C47 O1 112.2(19)
F1 B1 F2 121(2)
F1 B1 F3 117(3)
F2 B1 F3 103(2)
F1 B1 F4 114(2)
F2 B1 F4 102(3)
F3 B1 F4 95.6(15)
F6 B2 F5 107.9(11)
F6 B2 F7 111.1(12)
F5 B2 F7 107.6(10)
F6 B2 F8 109.9(10)
F5 B2 F8 113.5(11)
F7 B2 F8 106.8(11)

loop_
_geom_bond_atom_site_label_1
_geom_bond_atom_site_label_2
_geom_bond_distance
Ru1 N2 2.015(7)
Ru1 N1 2.037(8)
Ru1 N5 2.040(8)
Ru1 N4 2.046(7)
Ru1 N6 2.054(7)
Ru1 N3 2.064(8)
N1 C5 1.346(11)
N1 C1 1.348(11)
N2 C6 1.343(11)
N2 C10 1.352(11)
N3 C11 1.343(11)
N3 C15 1.359(11)
N4 C20 1.353(11)
N4 C16 1.377(10)
N5 C21 1.362(10)
N5 C24 1.380(10)
N6 C25 1.349(10)
N6 C26 1.352(10)
N7 C24 1.317(10)
N7 C23 1.330(11)
N8 C28 1.336(11)
N8 C25 1.343(11)
Br1 C22 1.854(9)
Br2 C27 1.853(9)
C1 C2 1.395(12)
C2 C3 1.346(13)
C3 C4 1.387(13)
C3 C29 1.545(13)
C4 C5 1.391(12)
C5 C6 1.466(13)
C6 C7 1.420(13)
C7 C8 1.421(14)
C8 C9 1.408(13)
C8 C33 1.527(14)
C9 C10 1.368(12)
C11 C12 1.359(12)
C12 C13 1.368(13)
C13 C14 1.405(13)
C13 C37 1.552(13)
C14 C15 1.373(12)
C15 C16 1.499(12)
C16 C17 1.378(12)
C17 C18 1.437(13)
C18 C19 1.374(13)
C18 C41 1.533(14)
C19 C20 1.359(12)
C21 C22 1.351(12)
C22 C23 1.428(13)
C24 C25 1.459(11)
C26 C27 1.396(12)
C27 C28 1.341(12)
C29 C30 1.520(15)
C29 C31 1.528(16)
C29 C32 1.538(15)
C33 C34 1.497(14)
C33 C35 1.535(16)
C33 C36 1.538(16)
C37 C39 1.476(14)
C37 C38 1.491(14)
C37 C40 1.506(14)
C41 C42 1.480(16)
C41 C43 1.509(16)
C41 C44 1.517(16)
O1 C45 1.48(2)
O1 C47 1.48(2)
C45 C46 1.63(2)
C47 C48 1.41(2)
B1 F1 1.20(3)
B1 F2 1.31(3)
B1 F3 1.43(2)
B1 F4 1.43(2)
B2 F6 1.375(14)
B2 F5 1.376(13)
B2 F7 1.376(14)
B2 F8 1.378(15)

loop_
_geom_torsion_atom_site_label_1
_geom_torsion_atom_site_label_2
_geom_torsion_atom_site_label_3
_geom_torsion_atom_site_label_4
_geom_torsion
N2 Ru1 N1 C5 -9.5(6)
N5 Ru1 N1 C5 176.3(6)
N4 Ru1 N1 C5 51.0(19)
N6 Ru1 N1 C5 -104.3(6)
N3 Ru1 N1 C5 81.5(6)
N2 Ru1 N1 C1 178.1(8)
N5 Ru1 N1 C1 4.0(7)
N4 Ru1 N1 C1 -121.3(16)
N6 Ru1 N1 C1 83.3(7)
N3 Ru1 N1 C1 -90.9(7)
N1 Ru1 N2 C6 6.9(6)
N5 Ru1 N2 C6 65(3)
N4 Ru1 N2 C6 -164.2(6)
N6 Ru1 N2 C6 96.4(6)
N3 Ru1 N2 C6 -85.2(6)
N1 Ru1 N2 C10 -173.8(8)
N5 Ru1 N2 C10 -116(2)
N4 Ru1 N2 C10 15.1(8)
N6 Ru1 N2 C10 -84.3(7)
N3 Ru1 N2 C10 94.1(7)
N2 Ru1 N3 C11 81.5(7)
N1 Ru1 N3 C11 3.1(7)
N5 Ru1 N3 C11 -95.1(7)
N4 Ru1 N3 C11 177.9(8)
N6 Ru1 N3 C11 -113(3)
N2 Ru1 N3 C15 -102.9(7)
N1 Ru1 N3 C15 178.7(6)
N5 Ru1 N3 C15 80.5(6)
N4 Ru1 N3 C15 -6.5(6)
N6 Ru1 N3 C15 63(3)
N2 Ru1 N4 C20 -86.2(7)
N1 Ru1 N4 C20 -145.3(15)
N5 Ru1 N4 C20 88.6(7)
N6 Ru1 N4 C20 9.7(8)
N3 Ru1 N4 C20 -176.4(8)
N2 Ru1 N4 C16 97.3(6)
N1 Ru1 N4 C16 38.2(19)
N5 Ru1 N4 C16 -87.9(6)
N6 Ru1 N4 C16 -166.7(6)
N3 Ru1 N4 C16 7.1(6)
N2 Ru1 N5 C21 -148(2)
N1 Ru1 N5 C21 -91.2(8)
N4 Ru1 N5 C21 80.5(8)
N6 Ru1 N5 C21 179.7(8)
N3 Ru1 N5 C21 1.7(8)
N2 Ru1 N5 C24 33(3)
N1 Ru1 N5 C24 89.9(6)
N4 Ru1 N5 C24 -98.4(6)
N6 Ru1 N5 C24 0.9(6)
N3 Ru1 N5 C24 -177.1(6)
N2 Ru1 N6 C25 -177.1(6)
N1 Ru1 N6 C25 -98.8(6)
N5 Ru1 N6 C25 -0.8(6)
N4 Ru1 N6 C25 85.5(6)
N3 Ru1 N6 C25 17(3)
N2 Ru1 N6 C26 2.6(7)
N1 Ru1 N6 C26 81.0(7)
N5 Ru1 N6 C26 178.9(7)
N4 Ru1 N6 C26 -94.8(7)
N3 Ru1 N6 C26 -163(2)
C5 N1 C1 C2 -5.4(13)
Ru1 N1 C1 C2 166.8(7)
N1 C1 C2 C3 2.1(14)
C1 C2 C3 C4 1.7(14)
C1 C2 C3 C29 -178.6(9)
C2 C3 C4 C5 -2.1(14)
C29 C3 C4 C5 178.2(9)
C1 N1 C5 C4 4.9(12)
Ru1 N1 C5 C4 -168.2(6)
C1 N1 C5 C6 -176.4(7)
Ru1 N1 C5 C6 10.5(9)
C3 C4 C5 N1 -1.3(14)
C3 C4 C5 C6 -179.8(9)
C10 N2 C6 C7 3.2(13)
Ru1 N2 C6 C7 -177.4(7)
C10 N2 C6 C5 177.2(8)
Ru1 N2 C6 C5 -3.4(10)
N1 C5 C6 N2 -4.7(11)
C4 C5 C6 N2 173.9(8)
N1 C5 C6 C7 169.4(8)
C4 C5 C6 C7 -12.1(14)
N2 C6 C7 C8 -2.9(14)
C5 C6 C7 C8 -176.4(9)
C6 C7 C8 C9 1.9(14)
C6 C7 C8 C33 179.2(9)
C7 C8 C9 C10 -1.6(14)
C33 C8 C9 C10 -178.8(10)
C6 N2 C10 C9 -3.0(13)
Ru1 N2 C10 C9 177.7(7)
C8 C9 C10 N2 2.3(15)
C15 N3 C11 C12 -0.8(13)
Ru1 N3 C11 C12 174.8(7)
N3 C11 C12 C13 0.9(16)
C11 C12 C13 C14 0.1(15)
C11 C12 C13 C37 -177.4(9)
C12 C13 C14 C15 -1.2(14)
C37 C13 C14 C15 176.4(9)
C11 N3 C15 C14 -0.4(13)
Ru1 N3 C15 C14 -176.4(7)
C11 N3 C15 C16 -179.3(7)
Ru1 N3 C15 C16 4.7(9)
C13 C14 C15 N3 1.4(14)
C13 C14 C15 C16 -179.9(8)
C20 N4 C16 C17 -3.3(13)
Ru1 N4 C16 C17 173.6(7)
C20 N4 C16 C15 176.3(7)
Ru1 N4 C16 C15 -6.8(10)
N3 C15 C16 N4 1.4(11)
C14 C15 C16 N4 -177.4(9)
N3 C15 C16 C17 -179.1(9)
C14 C15 C16 C17 2.1(14)
N4 C16 C17 C18 3.1(14)
C15 C16 C17 C18 -176.4(8)
C16 C17 C18 C19 -0.1(14)
C16 C17 C18 C41 -174.5(10)
C17 C18 C19 C20 -2.6(15)
C41 C18 C19 C20 171.7(10)
C16 N4 C20 C19 0.5(13)
Ru1 N4 C20 C19 -175.9(7)
C18 C19 C20 N4 2.5(16)
C24 N5 C21 C22 0.2(12)
Ru1 N5 C21 C22 -178.7(6)
N5 C21 C22 C23 1.2(13)
N5 C21 C22 Br1 178.1(6)
C24 N7 C23 C22 0.4(13)
C21 C22 C23 N7 -1.6(13)
Br1 C22 C23 N7 -178.6(7)
C23 N7 C24 N5 1.3(13)
C23 N7 C24 C25 179.5(8)
C21 N5 C24 N7 -1.6(13)
Ru1 N5 C24 N7 177.5(7)
C21 N5 C24 C25 -179.9(7)
Ru1 N5 C24 C25 -0.8(9)
C28 N8 C25 N6 1.7(13)
C28 N8 C25 C24 178.7(8)
C26 N6 C25 N8 -2.1(12)
Ru1 N6 C25 N8 177.6(7)
C26 N6 C25 C24 -179.2(7)
Ru1 N6 C25 C24 0.6(9)
N7 C24 C25 N8 4.5(13)
N5 C24 C25 N8 -177.1(7)
N7 C24 C25 N6 -178.2(8)
N5 C24 C25 N6 0.2(11)
C25 N6 C26 C27 1.1(12)
Ru1 N6 C26 C27 -178.6(6)
N6 C26 C27 C28 0.0(13)
N6 C26 C27 Br2 -178.9(6)
C25 N8 C28 C27 -0.4(15)
C26 C27 C28 N8 -0.5(15)
Br2 C27 C28 N8 178.5(8)
C2 C3 C29 C30 -102.3(13)
C4 C3 C29 C30 77.5(13)
C2 C3 C29 C31 14.5(15)
C4 C3 C29 C31 -165.8(11)
C2 C3 C29 C32 139.1(11)
C4 C3 C29 C32 -41.1(13)
C9 C8 C33 C34 118.4(12)
C7 C8 C33 C34 -58.6(14)
C9 C8 C33 C35 -120.0(12)
C7 C8 C33 C35 63.0(14)
C9 C8 C33 C36 -2.2(15)
C7 C8 C33 C36 -179.2(10)
C12 C13 C37 C39 87.6(13)
C14 C13 C37 C39 -89.9(13)
C12 C13 C37 C38 -31.3(15)
C14 C13 C37 C38 151.3(10)
C12 C13 C37 C40 -147.0(11)
C14 C13 C37 C40 35.6(13)
C19 C18 C41 C42 41.1(16)
C17 C18 C41 C42 -144.9(11)
C19 C18 C41 C43 -82.0(15)
C17 C18 C41 C43 92.0(14)
C19 C18 C41 C44 162.5(13)
C17 C18 C41 C44 -23.5(17)
C47 O1 C45 C46 -173.2(17)
C45 O1 C47 C48 -178.0(17)
